data_7126866
loop_
_publ_author_name
'Ma, Ben'
'Tang, Zhiqiong'
'Zhang, Junliang'
'Liu, Lu'

_publ_section_title
;
 Copper-catalysed ortho-selective C-H bond functionalization of phenols
 and naphthols with \a-aryl-\a-diazoesters.
;
_journal_issue 66
_journal_name_full 'Chemical communications (Cambridge, England)'
_journal_page_first 9485
_journal_page_last 9488
_journal_paper_doi 10.1039/d0cc04495d
_journal_volume 56
_journal_year 2020
_chemical_formula_moiety 'C15 H12 O3'
_chemical_formula_sum 'C15 H12 O3'
_chemical_formula_weight 240.25
_space_group_crystal_system monoclinic
_space_group_IT_number 14
_space_group_name_Hall '-P 2yn'
_space_group_name_H-M_alt 'P 1 21/n 1'
_atom_sites_solution_hydrogens geom
_atom_sites_solution_primary dual
_audit_creation_date 2017-10-12
_audit_creation_method
;
Olex2 1.2
(compiled 2017.08.10 svn.r3458 for OlexSys, GUI svn.r5381)
;
_audit_update_record
;
2018-04-02 deposited with the CCDC.	2020-07-09 downloaded from the CCDC.
;
_cell_angle_alpha 90
_cell_angle_beta 112.370(2)
_cell_angle_gamma 90
_cell_formula_units_Z 4
_cell_length_a 14.2610(2)
_cell_length_b 5.39230(10)
_cell_length_c 16.6024(3)
_cell_measurement_reflns_used 6586
_cell_measurement_temperature 293(2)
_cell_measurement_theta_max 74.1700
_cell_measurement_theta_min 5.1650
_cell_volume 1180.64(4)
_computing_cell_refinement 'CrysAlisPro 1.171.39.32a (Rigaku OD, 2017)'
_computing_data_collection 'CrysAlisPro 1.171.39.32a (Rigaku OD, 2017)'
_computing_data_reduction 'CrysAlisPro 1.171.39.32a (Rigaku OD, 2017)'
_computing_molecular_graphics 'Olex2 (Dolomanov et al., 2009)'
_computing_publication_material 'Olex2 (Dolomanov et al., 2009)'
_computing_structure_refinement 'ShelXL (Sheldrick, 2015)'
_computing_structure_solution 'ShelXT (Sheldrick, 2015)'
_diffrn_ambient_temperature 293(2)
_diffrn_detector 'CCD plate'
_diffrn_measured_fraction_theta_full 1.000
_diffrn_measured_fraction_theta_max 1.000
_diffrn_measurement_details
;
List of Runs (angles in degrees, time in seconds):

  # Type    Start    End  Width  t~exp~   \w     \q     \k     \f   Frames
#--------------------------------------------------------------------------
  1  \w    -85.00  17.00   1.00    1.00    --    0.00 -38.00 120.00  102
  2  \w    -36.00  13.00   1.00    1.00    --    0.00 -38.00-120.00   49
  3  \w    -89.00  11.00   1.00    1.00    --    0.00 -19.00   0.00  100
  4  \w     95.00 123.00   1.00    2.00    --   95.80 -82.00-150.00   28
  5  \w     87.00 127.00   1.00    2.00    --   95.80 -82.00 150.00   40
  6  \w     16.00  46.00   1.00    2.00    --   95.80 -82.00 -30.00   30
  7  \w     12.00 123.00   1.00    2.00    --   95.80 -15.00 120.00  111
  8  \w      7.00 122.00   1.00    2.00    --   95.80 -15.00   0.00  115
  9  \w    119.00 182.00   1.00    2.00    --   95.80  30.00 -90.00   63
 10  \w     23.00  78.00   1.00    2.00    --   95.80 -82.00 150.00   55
 11  \w     19.00  71.00   1.00    2.00    --   95.80 -77.00 120.00   52
 12  \w     32.00 123.00   1.00    2.00    --   95.80 -77.00   0.00   91
 13  \w     27.00  60.00   1.00    2.00    --   95.80 -77.00 -90.00   33
 14  \w     57.00  99.00   1.00    2.00    --   95.80 -82.00 -30.00   42
 15  \w     39.00 124.00   1.00    2.00    --   95.80 -82.00  90.00   85
 16  \w     96.00 126.00   1.00    2.00    --   95.80 -77.00 120.00   30
 17  \w     23.00 103.00   1.00    2.00    --   95.80 -82.00 -60.00   80
 18  \w     91.00 117.00   1.00    2.00    --   95.80 -82.00  30.00   26
 19  \w     39.00  74.00   1.00    2.00    --   95.80 -82.00-150.00   35
 20  \w      8.00 106.00   1.00    2.00    --   95.80 -30.00 -60.00   98
;
_diffrn_measurement_device 'four-circle diffractometer'
_diffrn_measurement_device_type 'XtaLAB AFC12 (RINC): Kappa dual home/near'
_diffrn_measurement_method '\w scans'
_diffrn_orient_matrix_type 'CrysAlisPro convention (1999,Acta A55,543-557)'
_diffrn_orient_matrix_UB_11 -0.0727386000
_diffrn_orient_matrix_UB_12 0.0287906000
_diffrn_orient_matrix_UB_13 -0.0957439000
_diffrn_orient_matrix_UB_21 -0.0906129000
_diffrn_orient_matrix_UB_22 0.0135596000
_diffrn_orient_matrix_UB_23 0.0287541000
_diffrn_orient_matrix_UB_31 0.0116854000
_diffrn_orient_matrix_UB_32 0.2840519000
_diffrn_orient_matrix_UB_33 0.0083865000
_diffrn_radiation_monochromator graphite
_diffrn_radiation_probe x-ray
_diffrn_radiation_type CuK\a
_diffrn_radiation_wavelength 1.54184
_diffrn_reflns_av_R_equivalents 0.0251
_diffrn_reflns_av_unetI/netI 0.0207
_diffrn_reflns_Laue_measured_fraction_full 1.000
_diffrn_reflns_Laue_measured_fraction_max 1.000
_diffrn_reflns_limit_h_max 17
_diffrn_reflns_limit_h_min -17
_diffrn_reflns_limit_k_max 6
_diffrn_reflns_limit_k_min -3
_diffrn_reflns_limit_l_max 19
_diffrn_reflns_limit_l_min -19
_diffrn_reflns_number 10409
_diffrn_reflns_point_group_measured_fraction_full 1.000
_diffrn_reflns_point_group_measured_fraction_max 1.000
_diffrn_reflns_theta_full 67.077
_diffrn_reflns_theta_max 67.077
_diffrn_reflns_theta_min 3.489
_diffrn_source 'fine-focus sealed X-ray tube'
_diffrn_source_type 'Enhance (Cu) X-ray Source'
_exptl_absorpt_coefficient_mu 0.769
_exptl_absorpt_correction_T_max 1.00000
_exptl_absorpt_correction_T_min 0.67644
_exptl_absorpt_correction_type multi-scan
_exptl_absorpt_process_details
;
CrysAlisPro 1.171.39.32a (Rigaku Oxford Diffraction, 2017)
Empirical absorption correction using spherical harmonics,
 implemented in SCALE3 ABSPACK scaling algorithm.
;
_exptl_crystal_colour 'clear light colourless'
_exptl_crystal_colour_lustre clear
_exptl_crystal_colour_modifier light
_exptl_crystal_colour_primary colourless
_exptl_crystal_density_diffrn 1.352
_exptl_crystal_description block
_exptl_crystal_F_000 504
_exptl_crystal_size_max 0.42
_exptl_crystal_size_mid 0.34
_exptl_crystal_size_min 0.28
_refine_diff_density_max 0.098
_refine_diff_density_min -0.155
_refine_diff_density_rms 0.035
_refine_ls_extinction_method none
_refine_ls_goodness_of_fit_ref 1.020
_refine_ls_hydrogen_treatment constr
_refine_ls_matrix_type full
_refine_ls_number_parameters 164
_refine_ls_number_reflns 2119
_refine_ls_number_restraints 0
_refine_ls_restrained_S_all 1.020
_refine_ls_R_factor_all 0.0363
_refine_ls_R_factor_gt 0.0341
_refine_ls_shift/su_max 0.000
_refine_ls_shift/su_mean 0.000
_refine_ls_structure_factor_coef Fsqd
_refine_ls_weighting_details 'w=1/[\s^2^(Fo^2^)+(0.0490P)^2^+0.2020P] where P=(Fo^2^+2Fc^2^)/3'
_refine_ls_weighting_scheme calc
_refine_ls_wR_factor_gt 0.0895
_refine_ls_wR_factor_ref 0.0914
_reflns_Friedel_coverage 0.000
_reflns_number_gt 1964
_reflns_number_total 2119
_reflns_threshold_expression 'I > 2\s(I)'
_cod_data_source_file d0cc04495d2.cif
_cod_data_source_block exp_41
_cod_depositor_comments 'Adding full bibliography for 7126866.cif.'
_cod_database_code 7126866
_shelx_shelxl_version_number 2016/6
_shelx_space_group_comment
;
The symmetry employed for this shelxl refinement is uniquely defined
by the following loop, which should always be used as a source of
symmetry information in preference to the above space-group names.
They are only intended as comments.
;
_shelx_estimated_absorpt_t_max 0.814
_shelx_estimated_absorpt_t_min 0.738
_reflns_odcompleteness_completeness 99.87
_reflns_odcompleteness_iscentric 1
_reflns_odcompleteness_theta 66.97
_olex2_refinement_description
;
1. Fixed Uiso
 At 1.2 times of:
  All C(H) groups
 At 1.5 times of:
  All C(H,H,H) groups
2.a Ternary CH refined with riding coordinates:
 C8(H8)
2.b Aromatic/amide H refined with riding coordinates:
 C2(H2), C3(H3), C4(H4), C5(H5), C6(H6), C11(H11), C13(H13), C14(H14)
2.c Idealised Me refined as rotating group:
 C15(H15A,H15B,H15C)
;
_olex2_submission_special_instructions 'No special instructions were received'
_oxdiff_exptl_absorpt_empirical_details
;
Empirical correction (ABSPACK) includes:
- Absorption correction using spherical harmonics
- Frame scaling
;
_oxdiff_exptl_absorpt_empirical_full_max 2.351
_oxdiff_exptl_absorpt_empirical_full_min 0.580

loop_
_space_group_symop_operation_xyz
'x, y, z'
'-x+1/2, y+1/2, -z+1/2'
'-x, -y, -z'
'x-1/2, -y-1/2, z-1/2'

loop_
_atom_site_label
_atom_site_type_symbol
_atom_site_fract_x
_atom_site_fract_y
_atom_site_fract_z
_atom_site_U_iso_or_equiv
_atom_site_adp_type
_atom_site_occupancy
_atom_site_site_symmetry_order
_atom_site_calc_flag
_atom_site_refinement_flags_posn
_atom_site_refinement_flags_adp
_atom_site_refinement_flags_occupancy
_atom_site_disorder_assembly
_atom_site_disorder_group
O1 O 0.52437(6) 0.18720(15) 0.43527(5) 0.0463(2) Uani 1 1 d . . . . .
O2 O 0.67832(7) 0.1731(2) 0.43023(7) 0.0631(3) Uani 1 1 d . . . . .
O3 O 0.18268(6) 0.47291(18) 0.38343(6) 0.0543(3) Uani 1 1 d . . . . .
C1 C 0.57902(8) 0.5221(2) 0.27460(7) 0.0400(3) Uani 1 1 d . . . . .
C2 C 0.53329(11) 0.3439(2) 0.21209(8) 0.0536(3) Uani 1 1 d . . . . .
H2 H 0.492309 0.223501 0.222135 0.064 Uiso 1 1 calc R . . . .
C3 C 0.54847(12) 0.3445(3) 0.13447(9) 0.0625(4) Uani 1 1 d . . . . .
H3 H 0.518002 0.223484 0.092779 0.075 Uiso 1 1 calc R . . . .
C4 C 0.60821(12) 0.5226(3) 0.11866(9) 0.0620(4) Uani 1 1 d . . . . .
H4 H 0.618306 0.521984 0.066525 0.074 Uiso 1 1 calc R . . . .
C5 C 0.65260(11) 0.7002(3) 0.17970(10) 0.0628(4) Uani 1 1 d . . . . .
H5 H 0.692680 0.821586 0.168905 0.075 Uiso 1 1 calc R . . . .
C6 C 0.63837(10) 0.7011(3) 0.25788(9) 0.0519(3) Uani 1 1 d . . . . .
H6 H 0.669001 0.822942 0.299202 0.062 Uiso 1 1 calc R . . . .
C7 C 0.59958(9) 0.2806(2) 0.41124(8) 0.0453(3) Uani 1 1 d . . . . .
C8 C 0.56465(9) 0.5221(2) 0.36064(7) 0.0415(3) Uani 1 1 d . . . . .
H8 H 0.604324 0.658837 0.396397 0.050 Uiso 1 1 calc R . . . .
C9 C 0.45793(8) 0.5409(2) 0.35692(7) 0.0381(3) Uani 1 1 d . . . . .
C10 C 0.44066(8) 0.3456(2) 0.40277(7) 0.0385(3) Uani 1 1 d . . . . .
C11 C 0.35176(9) 0.3066(2) 0.41562(7) 0.0407(3) Uani 1 1 d . . . . .
H11 H 0.342959 0.171770 0.446983 0.049 Uiso 1 1 calc R . . . .
C12 C 0.27608(8) 0.4825(2) 0.37848(7) 0.0405(3) Uani 1 1 d . . . . .
C13 C 0.29055(9) 0.6817(2) 0.33107(7) 0.0435(3) Uani 1 1 d . . . . .
H13 H 0.238495 0.795714 0.306424 0.052 Uiso 1 1 calc R . . . .
C14 C 0.38108(9) 0.7123(2) 0.32016(7) 0.0422(3) Uani 1 1 d . . . . .
H14 H 0.390343 0.846027 0.288587 0.051 Uiso 1 1 calc R . . . .
C15 C 0.16369(11) 0.2821(3) 0.43385(12) 0.0740(5) Uani 1 1 d . . . . .
H15A H 0.172868 0.123663 0.411505 0.111 Uiso 1 1 calc GR . . . .
H15B H 0.095346 0.295692 0.430909 0.111 Uiso 1 1 calc GR . . . .
H15C H 0.209997 0.297586 0.493322 0.111 Uiso 1 1 calc GR . . . .

loop_
_atom_site_aniso_label
_atom_site_aniso_U_11
_atom_site_aniso_U_22
_atom_site_aniso_U_33
_atom_site_aniso_U_23
_atom_site_aniso_U_13
_atom_site_aniso_U_12
O1 0.0443(5) 0.0463(5) 0.0496(5) 0.0102(4) 0.0194(4) 0.0083(3)
O2 0.0495(5) 0.0809(7) 0.0620(6) 0.0152(5) 0.0247(4) 0.0213(5)
O3 0.0420(5) 0.0670(6) 0.0579(5) 0.0079(4) 0.0235(4) 0.0040(4)
C1 0.0369(6) 0.0432(6) 0.0419(6) 0.0014(5) 0.0171(5) 0.0019(5)
C2 0.0610(8) 0.0534(7) 0.0492(7) -0.0050(6) 0.0241(6) -0.0107(6)
C3 0.0766(10) 0.0646(9) 0.0479(7) -0.0102(6) 0.0255(7) 0.0008(7)
C4 0.0668(9) 0.0779(10) 0.0535(8) 0.0093(7) 0.0366(7) 0.0180(7)
C5 0.0605(8) 0.0698(9) 0.0731(9) 0.0094(7) 0.0424(7) -0.0026(7)
C6 0.0487(7) 0.0536(7) 0.0594(8) -0.0026(6) 0.0272(6) -0.0073(6)
C7 0.0427(6) 0.0546(7) 0.0389(6) 0.0001(5) 0.0158(5) 0.0041(5)
C8 0.0407(6) 0.0447(6) 0.0395(6) -0.0035(5) 0.0157(5) -0.0033(5)
C9 0.0427(6) 0.0383(6) 0.0353(5) -0.0031(4) 0.0172(5) -0.0012(5)
C10 0.0410(6) 0.0384(6) 0.0348(5) -0.0003(4) 0.0132(4) 0.0034(4)
C11 0.0449(6) 0.0412(6) 0.0373(6) 0.0016(5) 0.0171(5) -0.0016(5)
C12 0.0393(6) 0.0466(6) 0.0360(6) -0.0043(5) 0.0146(5) -0.0005(5)
C13 0.0448(6) 0.0425(6) 0.0423(6) 0.0017(5) 0.0156(5) 0.0082(5)
C14 0.0509(6) 0.0369(6) 0.0401(6) 0.0024(5) 0.0188(5) 0.0006(5)
C15 0.0494(8) 0.0889(11) 0.0921(11) 0.0235(9) 0.0362(8) -0.0032(8)

loop_
_atom_type_symbol
_atom_type_description
_atom_type_scat_dispersion_real
_atom_type_scat_dispersion_imag
_atom_type_scat_source
C C 0.0181 0.0091 'International Tables Vol C Tables 4.2.6.8 and 6.1.1.4'
H H 0.0000 0.0000 'International Tables Vol C Tables 4.2.6.8 and 6.1.1.4'
O O 0.0492 0.0322 'International Tables Vol C Tables 4.2.6.8 and 6.1.1.4'

loop_
_geom_angle_atom_site_label_1
_geom_angle_atom_site_label_2
_geom_angle_atom_site_label_3
_geom_angle
_geom_angle_site_symmetry_1
_geom_angle_site_symmetry_3
_geom_angle_publ_flag
C7 O1 C10 108.07(9) . . ?
C12 O3 C15 118.25(10) . . ?
C2 C1 C8 120.81(10) . . ?
C6 C1 C2 119.04(11) . . ?
C6 C1 C8 120.14(11) . . ?
C1 C2 H2 120.0 . . ?
C1 C2 C3 120.03(12) . . ?
C3 C2 H2 120.0 . . ?
C2 C3 H3 119.8 . . ?
C4 C3 C2 120.47(13) . . ?
C4 C3 H3 119.8 . . ?
C3 C4 H4 120.1 . . ?
C5 C4 C3 119.72(12) . . ?
C5 C4 H4 120.1 . . ?
C4 C5 H5 119.8 . . ?
C4 C5 C6 120.40(13) . . ?
C6 C5 H5 119.8 . . ?
C1 C6 C5 120.33(13) . . ?
C1 C6 H6 119.8 . . ?
C5 C6 H6 119.8 . . ?
O1 C7 C8 110.18(9) . . ?
O2 C7 O1 120.31(12) . . ?
O2 C7 C8 129.51(12) . . ?
C1 C8 C7 112.65(9) . . ?
C1 C8 H8 108.4 . . ?
C7 C8 H8 108.4 . . ?
C9 C8 C1 117.28(9) . . ?
C9 C8 C7 101.16(9) . . ?
C9 C8 H8 108.4 . . ?
C10 C9 C8 108.49(10) . . ?
C10 C9 C14 118.45(10) . . ?
C14 C9 C8 133.02(10) . . ?
C9 C10 O1 112.02(9) . . ?
C9 C10 C11 124.82(10) . . ?
C11 C10 O1 123.16(10) . . ?
C10 C11 H11 122.2 . . ?
C10 C11 C12 115.51(10) . . ?
C12 C11 H11 122.2 . . ?
O3 C12 C11 123.81(10) . . ?
O3 C12 C13 114.88(10) . . ?
C13 C12 C11 121.29(10) . . ?
C12 C13 H13 119.6 . . ?
C14 C13 C12 120.89(11) . . ?
C14 C13 H13 119.6 . . ?
C9 C14 H14 120.5 . . ?
C13 C14 C9 119.04(10) . . ?
C13 C14 H14 120.5 . . ?
O3 C15 H15A 109.5 . . ?
O3 C15 H15B 109.5 . . ?
O3 C15 H15C 109.5 . . ?
H15A C15 H15B 109.5 . . ?
H15A C15 H15C 109.5 . . ?
H15B C15 H15C 109.5 . . ?

loop_
_geom_bond_atom_site_label_1
_geom_bond_atom_site_label_2
_geom_bond_distance
_geom_bond_site_symmetry_2
_geom_bond_publ_flag
O1 C7 1.3744(14) . ?
O1 C10 1.3983(13) . ?
O2 C7 1.1945(15) . ?
O3 C12 1.3663(13) . ?
O3 C15 1.4161(17) . ?
C1 C2 1.3825(17) . ?
C1 C6 1.3798(17) . ?
C1 C8 1.5183(15) . ?
C2 H2 0.9300 . ?
C2 C3 1.3856(18) . ?
C3 H3 0.9300 . ?
C3 C4 1.374(2) . ?
C4 H4 0.9300 . ?
C4 C5 1.362(2) . ?
C5 H5 0.9300 . ?
C5 C6 1.3881(19) . ?
C6 H6 0.9300 . ?
C7 C8 1.5269(17) . ?
C8 H8 0.9800 . ?
C8 C9 1.5030(15) . ?
C9 C10 1.3757(15) . ?
C9 C14 1.3851(16) . ?
C10 C11 1.3796(16) . ?
C11 H11 0.9300 . ?
C11 C12 1.3924(16) . ?
C12 C13 1.3927(16) . ?
C13 H13 0.9300 . ?
C13 C14 1.3801(17) . ?
C14 H14 0.9300 . ?
C15 H15A 0.9600 . ?
C15 H15B 0.9600 . ?
C15 H15C 0.9600 . ?
